data_4063228
loop_
_publ_author_name
'David A. Vicic'
'William D. Jones'

_publ_section_title
;
 Activation of Sulfur- and Nitrogen-Containing Heterocycles by a
 Dinuclear Iridium Complex
;
_journal_name_full Organometallics
_journal_page_first 134
_journal_page_last 138
_journal_paper_doi 10.1021/om9808007
_journal_volume 18
_journal_year 1999
_chemical_formula_sum 'C25 H38 Ir2 S'
_chemical_formula_weight 755.01
_chemical_name_common Cp*2Ir2(SC3H2Me2)
_chemical_name_systematic
; 
 ? 
;
_space_group_IT_number 14
_symmetry_cell_setting monoclinic
_symmetry_space_group_name_Hall '-P 2ybc'
_symmetry_space_group_name_H-M 'P 1 21/c 1'
_atom_sites_solution_hydrogens geom
_atom_sites_solution_primary direct
_atom_sites_solution_secondary difmap
_audit_creation_method SHELXL
_cell_angle_alpha 90.00
_cell_angle_beta 100.1420(10)
_cell_angle_gamma 90.00
_cell_formula_units_Z 4
_cell_length_a 10.8636(3)
_cell_length_b 14.1074(4)
_cell_length_c 16.6979(4)
_cell_measurement_reflns_used 5711
_cell_measurement_temperature 223(2)
_cell_volume 2519.09(12)
_computing_cell_refinement 'Siemens XSCANS'
_computing_data_collection 'Siemens XSCANS'
_computing_data_reduction 'Siemens SHELXTL'
_computing_molecular_graphics 'Siemens SHELXTL'
_computing_publication_material 'Siemens SHELXTL'
_computing_structure_refinement 'SHELXL-93 (Sheldrick, 1993)'
_computing_structure_solution 'SHELXS-86 (Sheldrick, 1990)'
_diffrn_ambient_temperature 223(2)
_diffrn_measurement_device 'Siemens SMART'
_diffrn_measurement_method '\w scans'
_diffrn_radiation_monochromator graphite
_diffrn_radiation_source 'normal-focus sealed tube'
_diffrn_radiation_type MoK\a
_diffrn_radiation_wavelength 0.71073
_diffrn_reflns_av_R_equivalents 0.0299
_diffrn_reflns_av_sigmaI/netI 0.0375
_diffrn_reflns_limit_h_max 14
_diffrn_reflns_limit_h_min -13
_diffrn_reflns_limit_k_max 18
_diffrn_reflns_limit_k_min -15
_diffrn_reflns_limit_l_max 18
_diffrn_reflns_limit_l_min -22
_diffrn_reflns_number 15369
_diffrn_reflns_theta_max 28.28
_diffrn_reflns_theta_min 1.90
_exptl_absorpt_coefficient_mu 10.646
_exptl_absorpt_correction_T_max 0.928
_exptl_absorpt_correction_T_min 0.481
_exptl_absorpt_correction_type SADABS
_exptl_crystal_colour plates
_exptl_crystal_density_diffrn 1.991
_exptl_crystal_description orange
_exptl_crystal_F_000 1432
_exptl_crystal_size_max 0.40
_exptl_crystal_size_mid 0.40
_exptl_crystal_size_min 0.20
_refine_diff_density_max 2.824
_refine_diff_density_min -2.470
_refine_diff_density_rms 0.207
_refine_ls_extinction_method none
_refine_ls_goodness_of_fit_all 1.081
_refine_ls_goodness_of_fit_obs 1.128
_refine_ls_matrix_type full
_refine_ls_number_parameters 265
_refine_ls_number_reflns 5930
_refine_ls_number_restraints 0
_refine_ls_restrained_S_all 1.081
_refine_ls_restrained_S_obs 1.128
_refine_ls_R_factor_all 0.0541
_refine_ls_R_factor_obs 0.0448
_refine_ls_shift/esd_max -1.827
_refine_ls_shift/esd_mean 0.054
_refine_ls_structure_factor_coef Fsqd
_refine_ls_weighting_details 'w=1/[\s^2^(Fo^2^)+(0.0530P)^2^+18.2712P] where P=(Fo^2^+2Fc^2^)/3'
_refine_ls_weighting_scheme calc
_refine_ls_wR_factor_all 0.1163
_refine_ls_wR_factor_obs 0.1119
_reflns_number_observed 5073
_reflns_number_total 5930
_reflns_observed_criterion >2sigma(I)
_cod_depositor_comments
;
The following automatic conversions were performed:
'_symmetry_cell_setting' value 'Monoclinic' changed to 'monoclinic'
according to '/home/saulius/struct/CIF-dictionaries/cif_core.dic'
dictionary named 'cif_core.dic' version 2.4.1 from 2010-06-29.

Automatic conversion script
Id: cif_fix_enum 1527 2010-12-29 10:47:43Z saulius 

The following automatic conversions were performed:

'_refine_ls_weighting_scheme' value 'calc
w=1/[\s^2^(Fo^2^)+(0.0530P)^2^+18.2712P] where P=(Fo^2^+2Fc^2^)/3'
was changed to 'calc'. New tag '_refine_ls_weighting_details' was
created. The value of the new tag was set to
'w=1/[\s^2^(Fo^2^)+(0.0530P)^2^+18.2712P] where P=(Fo^2^+2Fc^2^)/3'.

Automatic conversion script
Id: cif_fix_values 3143 2015-03-26 13:38:13Z robertas 
;
_cod_original_sg_symbol_H-M P2(1)/c
_cod_database_code 4063228

loop_
_symmetry_equiv_pos_as_xyz
'x, y, z'
'-x, y+1/2, -z+1/2'
'-x, -y, -z'
'x, -y-1/2, z-1/2'

loop_
_atom_site_aniso_label
_atom_site_aniso_U_11
_atom_site_aniso_U_22
_atom_site_aniso_U_33
_atom_site_aniso_U_23
_atom_site_aniso_U_13
_atom_site_aniso_U_12
Ir1 0.0373(2) 0.0335(2) 0.0332(2) -0.00381(12) 0.01026(12) 0.00501(12)
Ir2 0.0359(2) 0.0352(2) 0.0435(2) 0.00207(13) 0.01190(13) 0.00446(12)
S1 0.0431(12) 0.0433(13) 0.0660(15) 0.0122(11) 0.0196(11) 0.0101(9)
C1 0.032(4) 0.041(5) 0.044(4) 0.007(4) 0.010(3) 0.014(3)
C2 0.031(4) 0.039(4) 0.034(4) -0.004(3) 0.008(3) 0.006(3)
C3 0.034(4) 0.035(4) 0.037(4) -0.006(3) 0.010(3) 0.003(3)
C4 0.041(5) 0.046(5) 0.047(5) -0.004(4) 0.016(4) 0.003(4)
C5 0.041(5) 0.066(6) 0.032(4) -0.008(4) -0.005(3) 0.013(4)
C6 0.075(8) 0.052(6) 0.065(6) 0.013(5) 0.014(6) 0.018(5)
C7 0.063(6) 0.046(6) 0.046(5) -0.017(4) 0.012(4) 0.005(4)
C8 0.050(5) 0.044(5) 0.048(5) 0.004(4) 0.016(4) 0.004(4)
C9 0.051(6) 0.061(7) 0.070(7) -0.026(5) -0.005(5) -0.005(5)
C10 0.093(10) 0.115(12) 0.039(6) -0.003(6) -0.008(6) 0.011(9)
C11 0.088(10) 0.139(14) 0.054(7) -0.024(8) 0.032(7) -0.073(10)
C12 0.038(6) 0.064(8) 0.135(13) 0.000(8) 0.010(7) 0.003(5)
C13 0.059(8) 0.125(13) 0.067(8) -0.006(8) 0.007(6) -0.043(8)
C14 0.034(6) 0.098(11) 0.153(15) -0.069(11) 0.006(8) -0.010(6)
C15 0.115(13) 0.054(8) 0.140(14) 0.043(9) -0.096(12) -0.042(8)
C16 0.268(33) 0.476(54) 0.139(18) -0.176(27) 0.163(22) -0.286(38)
C17 0.066(11) 0.128(18) 0.392(45) 0.006(23) -0.070(19) 0.037(12)
C18 0.255(32) 0.424(52) 0.055(10) 0.012(17) 0.002(14) -0.247(36)
C19 0.058(10) 0.211(26) 0.598(61) -0.308(36) 0.051(20) -0.032(13)
C20 0.301(38) 0.132(19) 0.468(53) 0.186(28) -0.314(41) -0.137(23)
C21 0.125(14) 0.068(9) 0.116(12) -0.002(8) 0.051(11) 0.030(9)
C22 0.087(9) 0.052(7) 0.087(8) -0.004(6) 0.044(7) 0.004(6)
C23 0.074(7) 0.058(6) 0.057(6) -0.003(5) 0.030(5) 0.015(5)
C24 0.036(4) 0.049(5) 0.040(4) 0.003(4) 0.004(3) -0.009(4)
C25 0.073(8) 0.086(9) 0.050(6) 0.006(6) 0.018(5) 0.000(6)

loop_
_atom_site_label
_atom_site_type_symbol
_atom_site_fract_x
_atom_site_fract_y
_atom_site_fract_z
_atom_site_U_iso_or_equiv
_atom_site_thermal_displace_type
_atom_site_occupancy
_atom_site_calc_flag
_atom_site_refinement_flags
Ir1 Ir 0.42081(3) 0.29617(2) 0.11292(2) 0.03416(10) Uani 1 d .
Ir2 Ir 0.17890(3) 0.23552(2) 0.07970(2) 0.03761(10) Uani 1 d .
S1 S 0.2486(2) 0.3839(2) 0.0511(2) 0.0496(6) Uani 1 d .
C1 C 0.5659(8) 0.1849(6) 0.1263(5) 0.039(2) Uani 1 d .
C2 C 0.5441(7) 0.2157(6) 0.0424(5) 0.034(2) Uani 1 d .
C3 C 0.5739(7) 0.3148(6) 0.0422(5) 0.035(2) Uani 1 d .
C4 C 0.6187(8) 0.3452(7) 0.1248(5) 0.043(2) Uani 1 d .
C5 C 0.6090(9) 0.2644(8) 0.1753(5) 0.048(2) Uani 1 d .
C6 C 0.5553(12) 0.0848(8) 0.1540(7) 0.064(3) Uani 1 d .
H6A H 0.6375(15) 0.0557(20) 0.1639(49) 0.096 Uiso 1 calc R
H6B H 0.5007(62) 0.0494(17) 0.1123(23) 0.096 Uiso 1 calc R
H6C H 0.5209(74) 0.0843(8) 0.2038(29) 0.096 Uiso 1 calc R
C7 C 0.5089(10) 0.1558(7) -0.0312(6) 0.052(2) Uani 1 d .
H7A H 0.5834(13) 0.1394(45) -0.0528(27) 0.077 Uiso 1 calc R
H7B H 0.4516(56) 0.1905(21) -0.0719(18) 0.077 Uiso 1 calc R
H7C H 0.4688(64) 0.0983(26) -0.0169(11) 0.077 Uiso 1 calc R
C8 C 0.5704(9) 0.3741(7) -0.0324(5) 0.046(2) Uani 1 d .
H8A H 0.6385(41) 0.3557(35) -0.0597(24) 0.069 Uiso 1 calc R
H8B H 0.5793(67) 0.4404(8) -0.0171(7) 0.069 Uiso 1 calc R
H8C H 0.4913(28) 0.3646(39) -0.0687(20) 0.069 Uiso 1 calc R
C9 C 0.6695(10) 0.4395(8) 0.1505(7) 0.063(3) Uani 1 d .
H9A H 0.7601(10) 0.4371(16) 0.1601(48) 0.094 Uiso 1 calc R
H9B H 0.6413(62) 0.4580(26) 0.2002(28) 0.094 Uiso 1 calc R
H9C H 0.6405(63) 0.4854(14) 0.1082(22) 0.094 Uiso 1 calc R
C10 C 0.6546(14) 0.2622(12) 0.2665(7) 0.085(4) Uani 1 d .
H10A H 0.7452(14) 0.2606(79) 0.2776(7) 0.128 Uiso 1 calc R
H10B H 0.6221(84) 0.2062(41) 0.2892(11) 0.128 Uiso 1 calc R
H10C H 0.6255(87) 0.3185(39) 0.2909(11) 0.128 Uiso 1 calc R
C11 C 0.0109(15) 0.1598(14) 0.0910(8) 0.091(6) Uani 1 d .
C12 C -0.0133(11) 0.2096(9) 0.0189(11) 0.079(4) Uani 1 d .
C13 C 0.0587(13) 0.1768(13) -0.0341(8) 0.084(4) Uani 1 d .
C14 C 0.1292(11) 0.1074(12) 0.0018(13) 0.096(6) Uani 1 d .
C15 C 0.1073(18) 0.0923(10) 0.0809(12) 0.117(8) Uani 1 d .
C16 C -0.0603(28) 0.1752(27) 0.1604(14) 0.279(25) Uani 1 d .
H16A H -0.1332(231) 0.1343(236) 0.1531(147) 0.418 Uiso 1 calc R
H16B H -0.0866(373) 0.2409(80) 0.1608(173) 0.418 Uiso 1 calc R
H16C H -0.0065(134) 0.1603(311) 0.2116(24) 0.418 Uiso 1 calc R
C17 C -0.1170(17) 0.2837(16) -0.0044(21) 0.209(16) Uani 1 d .
H17A H -0.1969(44) 0.2519(18) -0.0198(180) 0.313 Uiso 1 calc R
H17B H -0.0997(149) 0.3212(140) -0.0498(117) 0.313 Uiso 1 calc R
H17C H -0.1201(187) 0.3249(135) 0.0418(59) 0.313 Uiso 1 calc R
C18 C 0.0588(28) 0.2094(26) -0.1190(11) 0.248(22) Uani 1 d .
H18A H -0.0207(146) 0.1938(261) -0.1528(55) 0.372 Uiso 1 calc R
H18B H 0.1259(241) 0.1781(211) -0.1402(86) 0.372 Uiso 1 calc R
H18C H 0.0713(374) 0.2775(43) -0.1193(35) 0.372 Uiso 1 calc R
C19 C 0.2149(17) 0.0395(19) -0.0337(24) 0.290(25) Uani 1 d .
H19A H 0.1686(115) -0.0170(141) -0.0535(252) 0.435 Uiso 1 calc R
H19B H 0.2851(224) 0.0222(257) 0.0082(79) 0.435 Uiso 1 calc R
H19C H 0.2456(343) 0.0703(116) -0.0783(185) 0.435 Uiso 1 calc R
C20 C 0.1495(30) 0.0148(17) 0.1386(23) 0.347(33) Uani 1 d .
H20A H 0.2018(492) -0.0286(248) 0.1144(156) 0.520 Uiso 1 calc R
H20B H 0.0774(34) -0.0190(284) 0.1510(301) 0.520 Uiso 1 calc R
H20C H 0.1971(508) 0.0409(45) 0.1883(154) 0.520 Uiso 1 calc R
C21 C 0.1370(16) 0.4698(11) 0.1760(10) 0.099(5) Uani 1 d .
H21A H 0.1530(17) 0.5011(77) 0.2285(36) 0.149 Uiso 1 calc R
H21B H 0.0857(48) 0.4142(14) 0.1791(72) 0.149 Uiso 1 calc R
H21C H 0.0937(55) 0.5131(69) 0.1354(40) 0.149 Uiso 1 calc R
C22 C 0.2554(13) 0.4415(9) 0.1534(8) 0.072(3) Uani 1 d .
H22A H 0.3100(13) 0.4980(9) 0.1561(8) 0.086 Uiso 1 calc R
C23 C 0.3280(11) 0.3624(8) 0.2013(7) 0.061(3) Uani 1 d .
H23A H 0.3792(11) 0.3787(8) 0.2546(7) 0.073 Uiso 1 calc R
C24 C 0.2816(8) 0.2713(7) 0.1910(5) 0.042(2) Uani 1 d .
C25 C 0.3136(12) 0.1996(10) 0.2579(7) 0.069(3) Uani 1 d .
H25A H 0.2434(34) 0.1922(49) 0.2861(37) 0.103 Uiso 1 calc R
H25B H 0.3862(54) 0.2210(33) 0.2961(31) 0.103 Uiso 1 calc R
H25C H 0.3321(86) 0.1392(20) 0.2349(9) 0.103 Uiso 1 calc R

loop_
_atom_type_symbol
_atom_type_description
_atom_type_scat_dispersion_real
_atom_type_scat_dispersion_imag
_atom_type_scat_source
C C 0.0033 0.0016 'International Tables Vol C Tables 4.2.6.8 and 6.1.1.4'
H H 0.0000 0.0000 'International Tables Vol C Tables 4.2.6.8 and 6.1.1.4'
S S 0.1246 0.1234 'International Tables Vol C Tables 4.2.6.8 and 6.1.1.4'
Ir Ir -1.4442 7.9887 'International Tables Vol C Tables 4.2.6.8 and 6.1.1.4'

loop_
_geom_angle_atom_site_label_1
_geom_angle_atom_site_label_2
_geom_angle_atom_site_label_3
_geom_angle
C23 Ir1 C5 106.1(4)
C23 Ir1 C24 37.1(4)
C5 Ir1 C24 111.8(4)
C23 Ir1 C1 130.9(4)
C5 Ir1 C1 37.8(4)
C24 Ir1 C1 112.4(3)
C23 Ir1 C3 143.4(4)
C5 Ir1 C3 63.2(3)
C24 Ir1 C3 174.9(3)
C1 Ir1 C3 63.2(3)
C23 Ir1 C4 111.4(4)
C5 Ir1 C4 37.9(4)
C24 Ir1 C4 138.7(3)
C1 Ir1 C4 63.4(3)
C3 Ir1 C4 37.9(3)
C23 Ir1 C2 168.4(4)
C5 Ir1 C2 63.1(3)
C24 Ir1 C2 140.3(3)
C1 Ir1 C2 37.9(3)
C3 Ir1 C2 37.6(3)
C4 Ir1 C2 63.2(3)
C23 Ir1 S1 68.6(3)
C5 Ir1 S1 159.7(3)
C24 Ir1 S1 76.4(2)
C1 Ir1 S1 157.9(2)
C3 Ir1 S1 108.7(2)
C4 Ir1 S1 124.1(2)
C2 Ir1 S1 123.0(2)
C23 Ir1 Ir2 73.9(3)
C5 Ir1 Ir2 145.6(3)
C24 Ir1 Ir2 47.9(2)
C1 Ir1 Ir2 116.3(2)
C3 Ir1 Ir2 135.7(2)
C4 Ir1 Ir2 173.4(2)
C2 Ir1 Ir2 112.2(2)
S1 Ir1 Ir2 53.57(6)
C24 Ir2 C11 112.1(4)
C24 Ir2 C15 111.0(5)
C11 Ir2 C15 39.1(7)
C24 Ir2 C12 141.5(5)
C11 Ir2 C12 37.1(6)
C15 Ir2 C12 62.2(5)
C24 Ir2 C14 139.6(6)
C11 Ir2 C14 61.8(5)
C15 Ir2 C14 37.0(7)
C12 Ir2 C14 58.8(5)
C24 Ir2 C13 171.8(5)
C11 Ir2 C13 61.3(5)
C15 Ir2 C13 60.8(6)
C12 Ir2 C13 35.6(5)
C14 Ir2 C13 34.1(6)
C24 Ir2 S1 79.6(3)
C11 Ir2 S1 141.6(6)
C15 Ir2 S1 168.7(6)
C12 Ir2 S1 112.2(4)
C14 Ir2 S1 131.9(6)
C13 Ir2 S1 108.7(4)
C24 Ir2 Ir1 52.3(2)
C11 Ir2 Ir1 160.1(5)
C15 Ir2 Ir1 128.7(5)
C12 Ir2 Ir1 162.7(4)
C14 Ir2 Ir1 119.8(3)
C13 Ir2 Ir1 132.7(3)
S1 Ir2 Ir1 54.33(6)
C22 S1 Ir2 99.5(4)
C22 S1 Ir1 85.8(4)
Ir2 S1 Ir1 72.10(7)
C5 C1 C2 107.6(8)
C5 C1 C6 127.1(9)
C2 C1 C6 125.1(9)
C5 C1 Ir1 69.7(5)
C2 C1 Ir1 72.3(4)
C6 C1 Ir1 127.6(7)
C3 C2 C1 107.2(7)
C3 C2 C7 125.3(8)
C1 C2 C7 127.3(8)
C3 C2 Ir1 70.3(4)
C1 C2 Ir1 69.8(4)
C7 C2 Ir1 129.2(6)
C2 C3 C4 109.0(7)
C2 C3 C8 125.0(7)
C4 C3 C8 125.7(8)
C2 C3 Ir1 72.1(4)
C4 C3 Ir1 71.7(5)
C8 C3 Ir1 126.8(6)
C5 C4 C3 106.1(8)
C5 C4 C9 127.5(9)
C3 C4 C9 126.3(9)
C5 C4 Ir1 68.7(5)
C3 C4 Ir1 70.5(5)
C9 C4 Ir1 127.6(7)
C1 C5 C4 110.0(8)
C1 C5 C10 125.4(10)
C4 C5 C10 124.2(10)
C1 C5 Ir1 72.5(5)
C4 C5 Ir1 73.4(5)
C10 C5 Ir1 126.8(8)
C12 C11 C15 105.3(12)
C12 C11 C16 123.3(24)
C15 C11 C16 131.3(24)
C12 C11 Ir2 72.8(7)
C15 C11 Ir2 71.0(7)
C16 C11 Ir2 123.3(11)
C13 C12 C11 110.5(14)
C13 C12 C17 123.2(20)
C11 C12 C17 125.9(20)
C13 C12 Ir2 75.3(7)
C11 C12 Ir2 70.1(7)
C17 C12 Ir2 127.0(12)
C14 C13 C12 108.1(14)
C14 C13 C18 124.3(23)
C12 C13 C18 127.6(23)
C14 C13 Ir2 71.8(8)
C12 C13 Ir2 69.1(8)
C18 C13 Ir2 126.1(11)
C13 C14 C15 111.1(14)
C13 C14 C19 129.3(25)
C15 C14 C19 119.3(25)
C13 C14 Ir2 74.1(9)
C15 C14 Ir2 68.8(7)
C19 C14 Ir2 129.2(9)
C14 C15 C11 104.9(11)
C14 C15 C20 130.0(29)
C11 C15 C20 124.1(29)
C14 C15 Ir2 74.2(8)
C11 C15 Ir2 69.9(7)
C20 C15 Ir2 128.8(10)
C21 C22 C23 117.9(11)
C21 C22 S1 117.3(12)
C23 C22 S1 95.5(7)
C24 C23 C22 118.4(11)
C24 C23 Ir1 73.4(6)
C22 C23 Ir1 102.9(7)
C23 C24 C25 120.2(9)
C23 C24 Ir2 118.0(7)
C25 C24 Ir2 121.7(7)
C23 C24 Ir1 69.5(5)
C25 C24 Ir1 117.1(7)
Ir2 C24 Ir1 79.8(3)

loop_
_geom_bond_atom_site_label_1
_geom_bond_atom_site_label_2
_geom_bond_distance
Ir1 C23 2.143(10)
Ir1 C5 2.171(9)
Ir1 C24 2.192(9)
Ir1 C1 2.208(8)
Ir1 C3 2.218(8)
Ir1 C4 2.234(9)
Ir1 C2 2.241(8)
Ir1 S1 2.327(2)
Ir1 Ir2 2.7263(5)
Ir2 C24 2.055(9)
Ir2 C11 2.152(11)
Ir2 C15 2.166(12)
Ir2 C12 2.186(12)
Ir2 C14 2.237(13)
Ir2 C13 2.264(12)
Ir2 S1 2.305(2)
S1 C22 1.881(12)
C1 C5 1.419(13)
C1 C2 1.445(11)
C1 C6 1.497(13)
C2 C3 1.436(12)
C2 C7 1.485(11)
C3 C4 1.444(12)
C3 C8 1.495(12)
C4 C5 1.432(14)
C4 C9 1.474(14)
C5 C10 1.516(13)
C11 C12 1.38(2)
C11 C15 1.45(3)
C11 C16 1.52(2)
C12 C13 1.36(2)
C12 C17 1.54(2)
C13 C14 1.32(2)
C13 C18 1.49(2)
C14 C15 1.40(3)
C14 C19 1.53(2)
C15 C20 1.48(2)
C21 C22 1.46(2)
C22 C23 1.51(2)
C23 C24 1.381(15)
C24 C25 1.502(14)
